data_7710775
loop_
_publ_author_name
'Taimisto, Marjaana'
'Bajorek, Tom'
'Rautiainen, J. Mikko'
'Pakkanen, Tapani A.'
'Oilunkaniemi, Raija'
'Laitinen, Risto S.'

_publ_section_title
;
 Experimental and computational investigation on the formation pathway of
 [RuCl<sub>2</sub>(CO)<sub>2</sub>(ERR')<sub>2</sub>] (E = S, Se, Te; R,
 R' = Me, Ph) from [RuCl<sub>2</sub>(CO)<sub>3</sub>]<sub>2</sub> and
 ERR'.
;
_journal_name_full 'Dalton transactions (Cambridge, England : 2003)'
_journal_paper_doi 10.1039/d2dt02018a
_journal_year 2022
_chemical_formula_sum 'C10 H8 Cl2 O3 Ru Se'
_chemical_formula_weight 427.09
_chemical_name_systematic
;
Tricarbonyldichlorido(methylphenylselane)ruthenium
;
_chemical_properties_physical Air-sensitive,Moisture-sensitive
_space_group_crystal_system monoclinic
_space_group_IT_number 15
_space_group_name_Hall '-C 2yc'
_space_group_name_H-M_alt 'C 1 2/c 1'
_atom_sites_solution_hydrogens geom
_atom_sites_solution_primary direct
_atom_sites_solution_secondary difmap
_audit_creation_method SHELXL-2016/6
_audit_update_record
;
2022-02-16 deposited with the CCDC.	2022-07-12 downloaded from the CCDC.
;
_cell_angle_alpha 90
_cell_angle_beta 112.81(3)
_cell_angle_gamma 90
_cell_formula_units_Z 8
_cell_length_a 20.297(4)
_cell_length_b 9.6655(19)
_cell_length_c 15.129(3)
_cell_measurement_reflns_used 2121
_cell_measurement_temperature 120(2)
_cell_measurement_theta_max 25.015
_cell_measurement_theta_min 2.372
_cell_volume 2735.9(11)
_computing_cell_refinement 'DENZO-SMN (Otwinowski & Minor, 1997)'
_computing_data_collection 'COLLECT (Bruker, 2008)'
_computing_data_reduction 'DENZO-SMN (Otwinowski & Minor, 1997)'
_computing_molecular_graphics 'DIAMOND (Brandenburg, 2006)'
_computing_publication_material 'WinGX (Farrugia, 1999)'
_computing_structure_refinement 'SHELXL-2016/6 (Sheldrick, 2016)'
_computing_structure_solution 'SHELXL-2016/6 (Sheldrick, 2016)'
_diffrn_ambient_temperature 120(2)
_diffrn_measured_fraction_theta_full 0.975
_diffrn_measured_fraction_theta_max 0.975
_diffrn_measurement_device_type 'Bruker Nonius Kappaccd'
_diffrn_measurement_method '\f scans, and \w scans with \k offsets'
_diffrn_radiation_type MoK\a
_diffrn_radiation_wavelength 0.71073
_diffrn_reflns_av_R_equivalents 0.0361
_diffrn_reflns_av_unetI/netI 0.0265
_diffrn_reflns_Laue_measured_fraction_full 0.975
_diffrn_reflns_Laue_measured_fraction_max 0.975
_diffrn_reflns_limit_h_max 24
_diffrn_reflns_limit_h_min -24
_diffrn_reflns_limit_k_max 11
_diffrn_reflns_limit_k_min -11
_diffrn_reflns_limit_l_max 16
_diffrn_reflns_limit_l_min -16
_diffrn_reflns_number 16318
_diffrn_reflns_point_group_measured_fraction_full 0.975
_diffrn_reflns_point_group_measured_fraction_max 0.975
_diffrn_reflns_theta_full 25.015
_diffrn_reflns_theta_max 25.015
_diffrn_reflns_theta_min 2.372
_diffrn_source 'fine-focus sealed tube'
_exptl_absorpt_coefficient_mu 4.188
_exptl_absorpt_correction_T_max 0.8840
_exptl_absorpt_correction_T_min 0.7487
_exptl_absorpt_correction_type multi-scan
_exptl_absorpt_process_details 'XPREP in SHELXTL (Sheldrick 2008)'
_exptl_crystal_colour colourless
_exptl_crystal_density_diffrn 2.074
_exptl_crystal_description block
_exptl_crystal_F_000 1632
_exptl_crystal_recrystallization_method 'Re-crystallisation from solvent: dichoromethane/hexane'
_exptl_crystal_size_max 0.25
_exptl_crystal_size_mid 0.15
_exptl_crystal_size_min 0.10
_refine_diff_density_max 0.518
_refine_diff_density_min -0.570
_refine_diff_density_rms 0.083
_refine_ls_extinction_coef 0.00027(6)
_refine_ls_extinction_expression Fc^*^=kFc[1+0.001xFc^2^\l^3^/sin(2\q)]^-1/4^
_refine_ls_extinction_method 'SHELXL-2016/6 (Sheldrick 2016)'
_refine_ls_goodness_of_fit_ref 1.112
_refine_ls_hydrogen_treatment constr
_refine_ls_matrix_type full
_refine_ls_number_parameters 156
_refine_ls_number_reflns 2357
_refine_ls_number_restraints 0
_refine_ls_restrained_S_all 1.112
_refine_ls_R_factor_all 0.0268
_refine_ls_R_factor_gt 0.0222
_refine_ls_shift/su_max 0.001
_refine_ls_shift/su_mean 0.000
_refine_ls_structure_factor_coef Fsqd
_refine_ls_weighting_details 'w=1/[\s^2^(Fo^2^)+(0.0257P)^2^+4.0213P] where P=(Fo^2^+2Fc^2^)/3'
_refine_ls_weighting_scheme calc
_refine_ls_wR_factor_gt 0.0541
_refine_ls_wR_factor_ref 0.0565
_reflns_Friedel_coverage 0.000
_reflns_number_gt 2121
_reflns_number_total 2357
_reflns_threshold_expression 'I > 2\s(I)'
_cod_data_source_file d2dt02018a2.cif
_cod_data_source_block cmpd13
_cod_original_sg_symbol_H-M 'C 2/c'
_cod_database_code 7710775
_shelx_shelxl_version_number 2016/6
_shelx_space_group_comment
;
The symmetry employed for this shelxl refinement is uniquely defined
by the following loop, which should always be used as a source of
symmetry information in preference to the above space-group names.
They are only intended as comments.
;

loop_
_space_group_symop_operation_xyz
'x, y, z'
'-x, y, -z+1/2'
'x+1/2, y+1/2, z'
'-x+1/2, y+1/2, -z+1/2'
'-x, -y, -z'
'x, -y, z-1/2'
'-x+1/2, -y+1/2, -z'
'x+1/2, -y+1/2, z-1/2'

loop_
_atom_site_label
_atom_site_type_symbol
_atom_site_fract_x
_atom_site_fract_y
_atom_site_fract_z
_atom_site_U_iso_or_equiv
_atom_site_adp_type
_atom_site_occupancy
_atom_site_site_symmetry_order
_atom_site_calc_flag
_atom_site_refinement_flags_posn
_atom_site_refinement_flags_adp
_atom_site_refinement_flags_occupancy
_atom_site_disorder_assembly
_atom_site_disorder_group
Ru1 Ru 0.18630(2) 0.57711(2) 0.13483(2) 0.02301(10) Uani 1 1 d . . . . .
Se1 Se 0.06907(2) 0.61073(3) -0.00584(2) 0.02429(11) Uani 1 1 d . . . . .
Cl1 Cl 0.13150(4) 0.71665(9) 0.21928(6) 0.0351(2) Uani 1 1 d . . . . .
Cl2 Cl 0.12712(4) 0.37426(8) 0.16246(6) 0.0356(2) Uani 1 1 d . . . . .
O1 O 0.31039(13) 0.5436(3) 0.32999(17) 0.0429(6) Uani 1 1 d . . . . .
O2 O 0.24678(13) 0.3915(2) 0.02282(19) 0.0437(6) Uani 1 1 d . . . . .
O3 O 0.25436(11) 0.8309(2) 0.08876(15) 0.0296(5) Uani 1 1 d . . . . .
C1 C 0.26589(18) 0.5527(3) 0.2576(2) 0.0315(7) Uani 1 1 d . . . . .
C2 C 0.22507(16) 0.4609(3) 0.0656(2) 0.0298(7) Uani 1 1 d . . . . .
C3 C 0.22861(15) 0.7367(3) 0.1067(2) 0.0238(6) Uani 1 1 d . . . . .
C111 C 0.07594(14) 0.7838(3) -0.0649(2) 0.0253(6) Uani 1 1 d . . . . .
C112 C 0.08262(16) 0.7938(4) -0.1524(2) 0.0346(8) Uani 1 1 d . . . . .
H112 H 0.085332 0.713042 -0.186646 0.041 Uiso 1 1 calc R U . . .
C113 C 0.08526(17) 0.9247(4) -0.1891(3) 0.0424(9) Uani 1 1 d . . . . .
H113 H 0.089493 0.933270 -0.249189 0.051 Uiso 1 1 calc R U . . .
C114 C 0.08182(18) 1.0426(4) -0.1393(3) 0.0447(9) Uani 1 1 d . . . . .
H114 H 0.083619 1.131328 -0.165378 0.054 Uiso 1 1 calc R U . . .
C115 C 0.07580(18) 1.0316(4) -0.0522(2) 0.0399(8) Uani 1 1 d . . . . .
H115 H 0.074159 1.112551 -0.017461 0.048 Uiso 1 1 calc R U . . .
C116 C 0.07209(17) 0.9012(3) -0.0149(2) 0.0321(7) Uani 1 1 d . . . . .
H116 H 0.066938 0.893072 0.044666 0.039 Uiso 1 1 calc R U . . .
C121 C 0.06556(19) 0.4784(4) -0.1044(2) 0.0409(8) Uani 1 1 d . . . . .
H12A H 0.019471 0.486001 -0.158791 0.061 Uiso 1 1 calc R U . . .
H12B H 0.071167 0.384479 -0.078095 0.061 Uiso 1 1 calc R U . . .
H12C H 0.104281 0.498002 -0.126082 0.061 Uiso 1 1 calc R U . . .

loop_
_atom_site_aniso_label
_atom_site_aniso_U_11
_atom_site_aniso_U_22
_atom_site_aniso_U_33
_atom_site_aniso_U_23
_atom_site_aniso_U_13
_atom_site_aniso_U_12
Ru1 0.02480(15) 0.02123(15) 0.02341(15) 0.00269(9) 0.00979(11) 0.00110(9)
Se1 0.02387(18) 0.02453(18) 0.02422(18) 0.00027(11) 0.00904(13) -0.00133(11)
Cl1 0.0423(5) 0.0392(5) 0.0295(4) -0.0023(3) 0.0202(3) 0.0056(3)
Cl2 0.0341(4) 0.0296(4) 0.0422(5) 0.0129(3) 0.0136(4) -0.0025(3)
O1 0.0403(14) 0.0437(14) 0.0346(13) 0.0158(11) 0.0033(11) -0.0007(11)
O2 0.0457(15) 0.0291(13) 0.0625(17) -0.0123(12) 0.0277(13) 0.0025(11)
O3 0.0324(12) 0.0246(11) 0.0326(12) -0.0002(9) 0.0134(10) -0.0030(10)
C1 0.0379(19) 0.0252(17) 0.0355(19) 0.0063(13) 0.0188(16) -0.0007(14)
C2 0.0265(16) 0.0202(15) 0.0398(18) 0.0040(13) 0.0095(14) 0.0002(13)
C3 0.0236(15) 0.0272(16) 0.0194(14) -0.0035(12) 0.0071(12) 0.0049(13)
C111 0.0159(14) 0.0317(17) 0.0254(15) 0.0077(12) 0.0048(11) 0.0005(12)
C112 0.0224(15) 0.051(2) 0.0299(17) 0.0094(15) 0.0101(13) 0.0044(14)
C113 0.0256(17) 0.069(3) 0.0348(19) 0.0221(18) 0.0139(15) 0.0054(16)
C114 0.0271(17) 0.044(2) 0.055(2) 0.0248(18) 0.0077(16) -0.0031(16)
C115 0.0373(19) 0.0313(18) 0.043(2) 0.0071(15) 0.0075(15) -0.0025(15)
C116 0.0320(18) 0.0310(18) 0.0293(17) 0.0033(13) 0.0076(14) -0.0014(13)
C121 0.045(2) 0.040(2) 0.0354(19) -0.0105(15) 0.0128(16) -0.0020(16)

loop_
_atom_type_symbol
_atom_type_description
_atom_type_scat_dispersion_real
_atom_type_scat_dispersion_imag
_atom_type_scat_source
C C 0.0033 0.0016 'International Tables Vol C Tables 4.2.6.8 and 6.1.1.4'
H H 0.0000 0.0000 'International Tables Vol C Tables 4.2.6.8 and 6.1.1.4'
O O 0.0106 0.0060 'International Tables Vol C Tables 4.2.6.8 and 6.1.1.4'
Cl Cl 0.1484 0.1585 'International Tables Vol C Tables 4.2.6.8 and 6.1.1.4'
Se Se -0.0929 2.2259 'International Tables Vol C Tables 4.2.6.8 and 6.1.1.4'
Ru Ru -1.2594 0.8363 'International Tables Vol C Tables 4.2.6.8 and 6.1.1.4'

loop_
_geom_angle_atom_site_label_1
_geom_angle_atom_site_label_2
_geom_angle_atom_site_label_3
_geom_angle
_geom_angle_site_symmetry_1
_geom_angle_site_symmetry_3
_geom_angle_publ_flag
C3 Ru1 C2 92.11(12) . . ?
C3 Ru1 C1 91.83(12) . . ?
C2 Ru1 C1 94.94(13) . . ?
C3 Ru1 Cl1 90.34(9) . . ?
C2 Ru1 Cl1 176.92(9) . . ?
C1 Ru1 Cl1 86.85(10) . . ?
C3 Ru1 Cl2 176.95(9) . . ?
C2 Ru1 Cl2 87.46(9) . . ?
C1 Ru1 Cl2 91.21(9) . . ?
Cl1 Ru1 Cl2 89.99(3) . . ?
C3 Ru1 Se1 93.85(8) . . ?
C2 Ru1 Se1 93.89(9) . . ?
C1 Ru1 Se1 169.31(9) . . ?
Cl1 Ru1 Se1 84.08(3) . . ?
Cl2 Ru1 Se1 83.17(2) . . ?
C111 Se1 C121 101.73(14) . . ?
C111 Se1 Ru1 106.78(8) . . ?
C121 Se1 Ru1 107.71(11) . . ?
O1 C1 Ru1 176.6(3) . . ?
O2 C2 Ru1 178.5(3) . . ?
O3 C3 Ru1 178.7(3) . . ?
C116 C111 C112 120.9(3) . . ?
C116 C111 Se1 115.4(2) . . ?
C112 C111 Se1 123.7(2) . . ?
C111 C112 C113 118.5(3) . . ?
C114 C113 C112 121.0(3) . . ?
C115 C114 C113 120.0(3) . . ?
C114 C115 C116 119.8(4) . . ?
C111 C116 C115 119.8(3) . . ?

loop_
_geom_bond_atom_site_label_1
_geom_bond_atom_site_label_2
_geom_bond_distance
_geom_bond_site_symmetry_2
_geom_bond_publ_flag
Ru1 C3 1.892(3) . ?
Ru1 C2 1.901(3) . ?
Ru1 C1 1.946(3) . ?
Ru1 Cl1 2.4063(9) . ?
Ru1 Cl2 2.4188(8) . ?
Ru1 Se1 2.5239(11) . ?
Se1 C111 1.927(3) . ?
Se1 C121 1.945(3) . ?
O3 C3 1.134(4) . ?
O2 C2 1.134(4) . ?
O1 C1 1.121(4) . ?
C111 C116 1.382(4) . ?
C111 C112 1.386(4) . ?
C112 C113 1.391(5) . ?
C113 C114 1.382(5) . ?
C114 C115 1.375(5) . ?
C115 C116 1.395(5) . ?

loop_
_geom_torsion_atom_site_label_1
_geom_torsion_atom_site_label_2
_geom_torsion_atom_site_label_3
_geom_torsion_atom_site_label_4
_geom_torsion
_geom_torsion_site_symmetry_1
_geom_torsion_site_symmetry_2
_geom_torsion_site_symmetry_3
_geom_torsion_site_symmetry_4
_geom_torsion_publ_flag
C116 C111 C112 C113 -0.1(4) . . . . ?
Se1 C111 C112 C113 178.4(2) . . . . ?
C111 C112 C113 C114 0.4(5) . . . . ?
C112 C113 C114 C115 0.1(5) . . . . ?
C113 C114 C115 C116 -1.0(5) . . . . ?
C112 C111 C116 C115 -0.8(5) . . . . ?
Se1 C111 C116 C115 -179.3(2) . . . . ?
C114 C115 C116 C111 1.3(5) . . . . ?
